data_4300177
loop_
_publ_author_name
'Rodolphe Cl\'erac'
'F. Albert Cotton'
'Lee M. Daniels'
'Kim R. Dunbar'
'Carlos A. Murillo'
'Isabel Pascual'

_publ_section_title
;
Linear Trichromium Complexes with Direct Cr to Cr Contacts. 2. Compounds
with Cr3(dipyridylamide)43+ Cores
;
_journal_name_full 'Inorganic Chemistry'
_journal_page_first 752
_journal_page_last 756
_journal_paper_doi 10.1021/ic991022t
_journal_volume 39
_journal_year 2000
_chemical_compound_source synthesis
_chemical_formula_structural ' [Cr3(N3C10H8)4(F)(BF4)][BF4].2(CH2Cl2)'
_chemical_formula_sum 'C42 H36 B2 Cl4 Cr3 F9 N12'
_chemical_formula_weight 1199.25
_space_group_IT_number 33
_symmetry_cell_setting orthorhombic
_symmetry_space_group_name_Hall 'P 2c -2n'
_symmetry_space_group_name_H-M 'P n a 21'
_atom_sites_solution_hydrogens geom
_atom_sites_solution_primary direct
_atom_sites_solution_secondary difmap
_audit_creation_method SHELXL
_cell_angle_alpha 90.00
_cell_angle_beta 90.00
_cell_angle_gamma 90.00
_cell_formula_units_Z 8
_cell_length_a 23.878(2)
_cell_length_b 29.4880(10)
_cell_length_c 14.245(8)
_cell_measurement_reflns_used 174
_cell_measurement_temperature 213(2)
_cell_measurement_theta_max 18.5
_cell_measurement_theta_min 9.0
_cell_volume 10030(6)
_computing_cell_refinement MADNES
_computing_data_collection MADNES
_computing_data_reduction PROCOR
_computing_molecular_graphics 'XP (Siemens, 1996)'
_computing_publication_material 'SHELXL-93 (Sheldrick, 1993)'
_computing_structure_refinement 'SHELXL-93 (Sheldrick, 1993)'
_computing_structure_solution 'SHELXS-86 (Sheldrick, 1990)'
_diffrn_ambient_temperature 213(2)
_diffrn_measurement_device 'Nonius FAST'
_diffrn_measurement_method 'Ellipsoid-mask fitting'
_diffrn_radiation_monochromator graphite
_diffrn_radiation_source 'fine-focus sealed tube'
_diffrn_radiation_type MoK\a
_diffrn_radiation_wavelength 0.71073
_diffrn_reflns_av_R_equivalents 0.1016
_diffrn_reflns_av_sigmaI/netI 0.0683
_diffrn_reflns_limit_h_max 24
_diffrn_reflns_limit_h_min -25
_diffrn_reflns_limit_k_max 31
_diffrn_reflns_limit_k_min -31
_diffrn_reflns_limit_l_max 15
_diffrn_reflns_limit_l_min -14
_diffrn_reflns_number 44818
_diffrn_reflns_theta_max 22.64
_diffrn_reflns_theta_min 2.16
_diffrn_standards_number 'None (Area detector)'
_exptl_absorpt_coefficient_mu 0.931
_exptl_absorpt_correction_type none
_exptl_crystal_colour 'dark green'
_exptl_crystal_density_diffrn 1.588
_exptl_crystal_description plate
_exptl_crystal_F_000 4824
_exptl_crystal_size_max 0.6
_exptl_crystal_size_mid 0.2
_exptl_crystal_size_min 0.05
_refine_diff_density_max 0.793
_refine_diff_density_min -0.569
_refine_diff_density_rms 0.092
_refine_ls_abs_structure_details 'Flack H D (1983), Acta Cryst. A39, 876-881'
_refine_ls_abs_structure_Flack -0.04(3)
_refine_ls_extinction_method none
_refine_ls_goodness_of_fit_all 1.077
_refine_ls_goodness_of_fit_obs 1.048
_refine_ls_hydrogen_treatment noref
_refine_ls_matrix_type full
_refine_ls_number_parameters 1307
_refine_ls_number_reflns 12823
_refine_ls_number_restraints 64
_refine_ls_restrained_S_all 1.081
_refine_ls_restrained_S_obs 1.048
_refine_ls_R_factor_all 0.0917
_refine_ls_R_factor_obs 0.0676
_refine_ls_shift/esd_max 0.185
_refine_ls_shift/esd_mean 0.006
_refine_ls_structure_factor_coef Fsqd
_refine_ls_weighting_details 'w=1/[\s^2^(Fo^2^)+(0.062P)^2^+52.0P] where P=(Fo^2^+2Fc^2^)/3'
_refine_ls_weighting_scheme calc
_refine_ls_wR_factor_all 0.1733
_refine_ls_wR_factor_obs 0.1506
_reflns_number_observed 10515
_reflns_number_total 12827
_reflns_observed_criterion >2sigma(I)
_cod_depositor_comments
;
The following automatic conversions were performed:

'_refine_ls_weighting_scheme' value 'calc
w=1/[\s^2^(Fo^2^)+(0.062P)^2^+52.0P] where P=(Fo^2^+2Fc^2^)/3' was
changed to 'calc'. New tag '_refine_ls_weighting_details' was
created. The value of the new tag was set to
'w=1/[\s^2^(Fo^2^)+(0.062P)^2^+52.0P] where P=(Fo^2^+2Fc^2^)/3'.

Automatic conversion script
Id: cif_fix_values 3143 2015-03-26 13:38:13Z robertas 
;
_cod_database_code 4300177

loop_
_symmetry_equiv_pos_as_xyz
'x, y, z'
'-x, -y, z+1/2'
'x+1/2, -y+1/2, z'
'-x+1/2, y+1/2, z+1/2'

loop_
_atom_site_aniso_label
_atom_site_aniso_U_11
_atom_site_aniso_U_22
_atom_site_aniso_U_33
_atom_site_aniso_U_23
_atom_site_aniso_U_13
_atom_site_aniso_U_12
Cr1 0.0290(8) 0.0297(8) 0.0257(9) -0.0002(7) -0.0018(7) 0.0012(7)
Cr2 0.0291(8) 0.0279(8) 0.0234(9) 0.0007(7) -0.0019(7) 0.0013(7)
Cr3 0.0388(9) 0.0404(9) 0.0268(9) -0.0021(7) -0.0002(7) 0.0087(8)
B1 0.038(7) 0.052(8) 0.035(8) -0.019(6) -0.005(6) -0.007(6)
F1 0.048(4) 0.051(4) 0.034(4) -0.005(3) 0.001(3) 0.002(3)
F2 0.071(5) 0.117(7) 0.055(5) -0.016(4) 0.022(4) -0.029(5)
F3 0.107(6) 0.060(5) 0.072(5) -0.032(4) -0.021(5) 0.021(4)
F4 0.072(5) 0.083(5) 0.051(4) -0.023(4) -0.023(4) 0.023(4)
F5 0.066(4) 0.059(4) 0.023(3) -0.013(3) 0.000(3) 0.012(3)
N1 0.020(4) 0.043(5) 0.025(5) -0.004(4) -0.001(3) 0.000(4)
N2 0.034(5) 0.032(4) 0.032(5) -0.003(4) -0.004(4) -0.002(4)
N3 0.049(5) 0.034(5) 0.032(6) -0.002(4) -0.004(4) 0.005(4)
N4 0.026(5) 0.044(5) 0.035(6) -0.002(4) -0.011(4) 0.005(4)
N5 0.037(5) 0.030(4) 0.027(5) 0.000(4) -0.003(4) -0.001(4)
N6 0.037(5) 0.043(5) 0.022(5) 0.006(4) -0.004(4) 0.002(4)
N7 0.056(6) 0.025(5) 0.030(5) -0.001(4) -0.002(4) 0.007(4)
N8 0.031(5) 0.041(5) 0.024(5) 0.001(4) 0.010(4) 0.002(4)
N9 0.032(5) 0.037(5) 0.041(5) 0.008(4) 0.002(4) 0.011(4)
N10 0.038(5) 0.030(4) 0.024(5) 0.007(4) -0.001(4) -0.003(4)
N11 0.038(5) 0.030(5) 0.025(5) -0.005(4) -0.004(4) 0.006(4)
N12 0.044(5) 0.034(5) 0.025(5) -0.007(4) -0.002(4) 0.009(4)
C1 0.029(6) 0.047(7) 0.030(7) -0.009(5) 0.009(5) 0.000(5)
C2 0.056(7) 0.048(7) 0.024(6) 0.006(5) -0.009(5) -0.006(6)
C3 0.049(7) 0.050(7) 0.047(8) 0.012(6) -0.001(6) -0.004(6)
C4 0.055(7) 0.024(5) 0.041(7) 0.007(5) -0.006(5) -0.003(5)
C5 0.044(6) 0.030(6) 0.030(6) 0.001(5) 0.001(5) -0.003(5)
C6 0.047(7) 0.027(6) 0.051(8) 0.002(5) -0.014(6) 0.009(5)
C7 0.043(6) 0.041(6) 0.047(7) -0.006(5) -0.009(5) -0.016(5)
C8 0.036(7) 0.043(7) 0.080(10) -0.005(6) -0.024(6) -0.005(5)
C9 0.047(7) 0.050(7) 0.046(8) -0.006(6) -0.013(6) -0.011(6)
C10 0.051(7) 0.033(6) 0.057(8) -0.026(5) -0.013(6) 0.008(6)
C11 0.036(6) 0.059(7) 0.021(6) -0.009(5) 0.011(5) 0.016(5)
C12 0.026(6) 0.087(9) 0.044(8) -0.001(6) 0.004(5) 0.010(6)
C13 0.031(6) 0.076(9) 0.053(8) 0.008(6) -0.007(6) 0.005(6)
C14 0.039(6) 0.059(7) 0.019(6) 0.010(5) -0.002(5) 0.000(5)
C15 0.030(5) 0.030(5) 0.028(6) -0.003(4) -0.007(5) 0.010(4)
C16 0.017(5) 0.029(5) 0.035(6) 0.002(5) -0.006(4) -0.009(4)
C17 0.039(6) 0.048(7) 0.043(7) 0.012(5) 0.001(5) -0.002(5)
C18 0.059(8) 0.068(8) 0.037(8) 0.019(6) -0.006(6) 0.014(7)
C19 0.047(7) 0.087(9) 0.031(7) 0.017(6) -0.003(5) 0.016(7)
C20 0.040(7) 0.070(8) 0.031(7) 0.001(6) 0.004(5) 0.010(6)
C21 0.063(7) 0.032(6) 0.031(6) 0.010(5) -0.004(5) 0.010(5)
C22 0.073(9) 0.044(8) 0.049(8) -0.004(6) -0.004(6) 0.007(6)
C23 0.076(8) 0.034(6) 0.059(8) 0.017(6) 0.001(7) 0.000(6)
C24 0.041(7) 0.045(7) 0.050(7) 0.005(6) 0.007(5) 0.003(5)
C25 0.036(6) 0.032(6) 0.043(7) 0.011(5) 0.006(5) -0.004(5)
C26 0.040(6) 0.035(6) 0.035(7) 0.005(5) -0.013(5) -0.004(5)
C27 0.044(7) 0.051(7) 0.043(7) 0.006(5) 0.006(6) -0.001(6)
C28 0.053(8) 0.049(8) 0.078(10) 0.021(7) 0.009(7) 0.001(6)
C29 0.058(9) 0.078(10) 0.055(9) 0.020(8) 0.015(7) 0.010(8)
C30 0.042(7) 0.057(7) 0.039(7) 0.006(5) 0.012(5) 0.026(6)
C31 0.044(7) 0.034(6) 0.031(6) 0.002(5) -0.008(5) 0.001(5)
C32 0.041(7) 0.043(7) 0.040(7) 0.001(5) -0.011(5) -0.004(5)
C33 0.034(6) 0.043(7) 0.059(8) 0.009(6) -0.009(6) -0.001(5)
C34 0.031(6) 0.034(6) 0.051(7) -0.018(5) 0.001(5) 0.000(5)
C35 0.025(5) 0.030(5) 0.032(6) 0.005(5) -0.004(4) 0.004(4)
C36 0.032(5) 0.026(5) 0.036(6) -0.006(5) -0.003(5) 0.003(4)
C37 0.044(6) 0.043(7) 0.027(6) -0.004(5) -0.008(5) 0.014(5)
C38 0.048(6) 0.036(6) 0.053(8) 0.013(6) -0.007(6) 0.014(5)
C39 0.064(8) 0.045(7) 0.037(7) -0.015(5) -0.014(6) 0.015(6)
C40 0.049(6) 0.044(6) 0.020(6) -0.001(5) -0.008(5) 0.003(5)
Cr4 0.0316(8) 0.0290(8) 0.0246(9) 0.0003(7) -0.0018(7) 0.0042(7)
Cr5 0.0300(8) 0.0283(8) 0.0262(9) 0.0008(7) -0.0002(7) 0.0021(7)
Cr6 0.0373(9) 0.0293(8) 0.0254(9) -0.0007(7) -0.0013(7) 0.0003(7)
B2 0.035(7) 0.044(7) 0.044(8) 0.002(6) -0.014(6) 0.008(6)
F6 0.058(4) 0.038(3) 0.034(3) -0.001(3) -0.009(3) 0.002(3)
F7 0.063(5) 0.130(7) 0.081(6) 0.009(5) -0.031(4) -0.034(5)
F8 0.095(6) 0.097(6) 0.053(5) 0.017(4) -0.039(4) -0.011(5)
F9 0.134(8) 0.114(7) 0.070(6) -0.044(5) -0.019(5) 0.077(6)
F10 0.058(4) 0.041(3) 0.023(3) -0.002(2) -0.009(3) 0.000(3)
N13 0.038(5) 0.033(5) 0.025(5) -0.003(4) -0.004(4) 0.003(4)
N14 0.039(5) 0.031(5) 0.023(5) 0.001(4) -0.002(4) 0.009(4)
N15 0.040(5) 0.034(5) 0.031(5) -0.014(4) -0.001(4) -0.001(4)
N16 0.024(4) 0.042(5) 0.015(4) 0.002(3) -0.001(3) -0.001(4)
N17 0.026(4) 0.039(5) 0.019(5) -0.003(4) -0.005(3) 0.001(4)
N18 0.034(5) 0.038(5) 0.026(5) -0.001(4) -0.002(4) 0.003(4)
N19 0.031(4) 0.033(5) 0.023(5) 0.003(4) -0.006(3) 0.003(4)
N20 0.036(5) 0.033(4) 0.011(4) 0.001(3) -0.003(3) 0.001(4)
N21 0.042(5) 0.033(5) 0.026(5) 0.006(4) 0.005(4) 0.011(4)
N22 0.030(5) 0.037(5) 0.033(5) -0.002(4) -0.010(4) 0.005(4)
N23 0.041(5) 0.032(5) 0.022(5) 0.002(4) 0.000(4) -0.006(4)
N24 0.038(5) 0.033(4) 0.025(5) -0.001(4) 0.009(4) 0.010(4)
C41 0.042(7) 0.057(8) 0.047(7) -0.005(6) -0.012(6) 0.010(6)
C42 0.068(9) 0.057(8) 0.061(9) -0.013(6) -0.044(7) 0.019(7)
C43 0.071(9) 0.055(8) 0.075(10) -0.016(7) -0.043(8) 0.032(7)
C44 0.051(7) 0.043(6) 0.048(7) -0.013(6) -0.006(6) 0.024(5)
C45 0.046(6) 0.025(5) 0.020(5) -0.004(4) 0.003(5) 0.012(5)
C46 0.031(5) 0.040(6) 0.022(6) 0.001(5) -0.014(5) 0.001(4)
C47 0.059(8) 0.051(8) 0.033(7) 0.009(5) -0.001(6) -0.004(6)
C48 0.077(9) 0.049(7) 0.063(9) 0.019(7) -0.016(7) -0.029(7)
C49 0.086(10) 0.039(7) 0.047(8) -0.001(6) 0.000(7) -0.013(6)
C50 0.049(7) 0.041(7) 0.045(7) -0.001(5) -0.002(5) -0.006(6)
C51 0.039(6) 0.040(6) 0.021(6) 0.011(4) -0.001(4) 0.007(5)
C52 0.056(7) 0.055(7) 0.025(6) 0.009(5) 0.010(5) 0.000(6)
C53 0.035(6) 0.047(7) 0.036(7) 0.015(5) 0.009(5) -0.007(5)
C54 0.033(6) 0.048(6) 0.029(6) 0.003(5) 0.000(4) -0.014(5)
C55 0.044(6) 0.019(5) 0.028(6) 0.004(4) 0.012(5) -0.004(4)
C56 0.033(6) 0.042(6) 0.019(6) 0.000(4) -0.001(4) -0.008(5)
C57 0.035(6) 0.060(7) 0.033(6) 0.001(5) -0.011(5) 0.007(5)
C58 0.031(6) 0.049(7) 0.067(9) 0.016(6) 0.002(6) 0.013(5)
C59 0.031(6) 0.053(7) 0.045(7) -0.002(5) -0.014(5) 0.002(5)
C60 0.041(7) 0.043(6) 0.034(6) 0.002(5) -0.011(5) -0.001(5)
C61 0.035(6) 0.045(6) 0.019(5) -0.011(5) -0.002(4) 0.003(5)
C62 0.065(8) 0.038(6) 0.037(7) -0.001(5) -0.005(6) 0.018(6)
C63 0.059(8) 0.051(8) 0.047(8) 0.000(6) -0.008(6) 0.027(6)
C64 0.053(7) 0.033(6) 0.033(6) -0.006(5) -0.009(5) 0.020(5)
C65 0.026(5) 0.033(5) 0.019(5) -0.002(4) 0.000(4) 0.010(4)
C66 0.038(6) 0.023(5) 0.031(6) 0.004(5) 0.003(5) 0.004(4)
C67 0.074(8) 0.037(6) 0.033(7) 0.005(5) 0.007(6) -0.004(6)
C68 0.122(12) 0.042(7) 0.032(8) 0.011(6) 0.027(7) 0.000(7)
C69 0.069(8) 0.052(7) 0.034(7) 0.008(6) 0.003(6) 0.006(6)
C70 0.074(8) 0.033(6) 0.019(6) 0.000(4) 0.011(5) 0.016(6)
C71 0.026(5) 0.037(6) 0.044(7) 0.004(5) -0.017(5) -0.004(5)
C72 0.047(7) 0.035(6) 0.049(7) -0.006(5) -0.004(6) -0.017(5)
C73 0.035(6) 0.044(7) 0.057(8) 0.008(6) 0.001(5) -0.007(5)
C74 0.040(6) 0.035(6) 0.047(7) -0.001(5) 0.008(5) -0.015(5)
C75 0.031(6) 0.031(5) 0.039(7) 0.006(5) -0.003(5) 0.009(4)
C76 0.044(7) 0.034(6) 0.031(6) 0.003(5) 0.000(5) 0.003(5)
C77 0.027(6) 0.037(6) 0.049(7) -0.007(5) 0.003(5) -0.001(5)
C78 0.037(7) 0.044(7) 0.087(10) 0.008(7) 0.010(7) 0.010(5)
C79 0.057(8) 0.042(7) 0.061(9) -0.009(6) 0.013(6) 0.000(6)
C80 0.058(8) 0.032(6) 0.048(7) -0.005(5) -0.006(6) 0.004(6)
B3 0.051(10) 0.063(10) 0.075(12) 0.000(9) 0.008(8) -0.016(8)
F11 0.124(8) 0.131(9) 0.163(11) -0.086(8) 0.080(8) -0.075(7)
F12 0.101(7) 0.092(6) 0.125(8) 0.040(6) -0.034(6) -0.024(5)
F13 0.037(4) 0.104(6) 0.114(7) 0.029(5) 0.005(4) -0.013(4)
F14 0.060(4) 0.066(4) 0.066(5) -0.005(4) 0.012(4) -0.012(4)
B4 0.054(9) 0.051(9) 0.048(9) 0.003(6) -0.016(7) 0.003(7)
F15 0.126(7) 0.076(5) 0.044(4) -0.001(4) 0.022(5) 0.027(5)
F16 0.071(5) 0.103(7) 0.080(6) 0.003(5) -0.010(4) 0.004(5)
F17 0.104(6) 0.097(6) 0.047(5) 0.022(4) 0.020(4) 0.029(5)
F18 0.108(7) 0.060(5) 0.168(10) -0.031(6) -0.034(7) -0.013(5)
C81 0.075(10) 0.075(10) 0.080(11) -0.007(8) 0.005(8) -0.008(8)
Cl1 0.120(4) 0.073(3) 0.127(4) 0.004(3) 0.045(3) -0.006(2)
Cl2 0.083(3) 0.095(3) 0.082(3) 0.010(2) 0.007(2) 0.018(2)
Cl3A 0.041(3) 0.135(6) 0.066(4) 0.004(3) 0.017(2) -0.016(3)
Cl4A 0.091(4) 0.107(5) 0.061(4) -0.009(3) -0.016(3) 0.010(4)
Cl3B 0.390(97) 0.144(46) 0.508(138) -0.131(64) 0.228(95) -0.091(52)
Cl4B 0.387(81) 0.597(121) 0.173(42) -0.235(61) 0.217(52) -0.388(88)

loop_
_atom_site_label
_atom_site_type_symbol
_atom_site_fract_x
_atom_site_fract_y
_atom_site_fract_z
_atom_site_U_iso_or_equiv
_atom_site_thermal_displace_type
_atom_site_occupancy
_atom_site_calc_flag
_atom_site_refinement_flags
_atom_site_disorder_group
Cr1 Cr 0.61772(6) 0.37866(5) 0.28878(11) 0.0281(4) Uani 1 d . .
Cr2 Cr 0.60602(6) 0.40372(5) 0.41011(10) 0.0268(4) Uani 1 d . .
Cr3 Cr 0.58893(7) 0.43945(5) 0.57410(11) 0.0353(4) Uani 1 d . .
B1 B 0.6414(5) 0.3409(4) 0.0494(9) 0.042(3) Uani 1 d . .
F1 F 0.6317(2) 0.3506(2) 0.1472(4) 0.0442(15) Uani 1 d . .
F2 F 0.6881(3) 0.3634(3) 0.0222(5) 0.081(2) Uani 1 d . .
F3 F 0.6445(4) 0.2962(2) 0.0378(5) 0.080(2) Uani 1 d . .
F4 F 0.5962(3) 0.3581(3) 0.0012(5) 0.069(2) Uani 1 d . .
F5 F 0.5762(3) 0.4639(2) 0.6896(4) 0.049(2) Uani 1 d . .
N1 N 0.6316(3) 0.4425(3) 0.2338(5) 0.029(2) Uani 1 d . .
N2 N 0.6446(3) 0.4634(3) 0.3867(6) 0.033(2) Uani 1 d . .
N3 N 0.6537(4) 0.4822(3) 0.5448(6) 0.038(2) Uani 1 d . .
N4 N 0.7026(3) 0.3719(3) 0.3160(6) 0.035(2) Uani 1 d . .
N5 N 0.6769(3) 0.3821(3) 0.4695(6) 0.032(2) Uani 1 d . .
N6 N 0.6456(3) 0.3927(3) 0.6221(5) 0.034(2) Uani 1 d . .
N7 N 0.6012(4) 0.3143(3) 0.3362(6) 0.037(2) Uani 1 d . .
N8 N 0.5650(3) 0.3507(3) 0.4647(5) 0.032(2) Uani 1 d . .
N9 N 0.5262(3) 0.3922(3) 0.5847(6) 0.037(2) Uani 1 d . .
N10 N 0.5327(3) 0.3841(3) 0.2577(5) 0.031(2) Uani 1 d . .
N11 N 0.5318(3) 0.4340(3) 0.3821(5) 0.031(2) Uani 1 d . .
N12 N 0.5360(3) 0.4840(3) 0.5082(5) 0.034(2) Uani 1 d . .
C1 C 0.6251(4) 0.4531(4) 0.1415(7) 0.035(3) Uani 1 d . .
H1 H 0.6147(4) 0.4297(4) 0.1002(7) 0.043 Uiso 1 calc R .
C2 C 0.6327(5) 0.4943(4) 0.1059(7) 0.043(3) Uani 1 d . .
H2 H 0.6297(5) 0.4993(4) 0.0409(7) 0.051 Uiso 1 calc R .
C3 C 0.6451(5) 0.5301(4) 0.1666(8) 0.048(3) Uani 1 d . .
H3 H 0.6501(5) 0.5596(4) 0.1430(8) 0.058 Uiso 1 calc R .
C4 C 0.6500(4) 0.5218(3) 0.2616(8) 0.040(3) Uani 1 d . .
H4 H 0.6572(4) 0.5455(3) 0.3039(8) 0.048 Uiso 1 calc R .
C5 C 0.6439(4) 0.4771(3) 0.2935(7) 0.034(2) Uani 1 d . .
C6 C 0.6726(5) 0.4878(3) 0.4572(8) 0.042(3) Uani 1 d . .
C7 C 0.7192(4) 0.5151(3) 0.4379(8) 0.044(3) Uani 1 d . .
H7 H 0.7333(4) 0.5175(3) 0.3765(8) 0.053 Uiso 1 calc R .
C8 C 0.7437(5) 0.5384(4) 0.5112(10) 0.053(3) Uani 1 d . .
H8 H 0.7754(5) 0.5566(4) 0.5003(10) 0.064 Uiso 1 calc R .
C9 C 0.7215(5) 0.5349(4) 0.6013(8) 0.048(3) Uani 1 d . .
H9 H 0.7361(5) 0.5523(4) 0.6510(8) 0.057 Uiso 1 calc R .
C10 C 0.6789(5) 0.5064(3) 0.6157(8) 0.047(3) Uani 1 d . .
H10 H 0.6654(5) 0.5027(3) 0.6772(8) 0.056 Uiso 1 calc R .
C11 C 0.7413(4) 0.3681(4) 0.2460(7) 0.039(3) Uani 1 d . .
H11 H 0.7292(4) 0.3665(4) 0.1833(7) 0.046 Uiso 1 calc R .
C12 C 0.7973(4) 0.3665(4) 0.2650(8) 0.053(3) Uani 1 d . .
H12 H 0.8231(4) 0.3630(4) 0.2158(8) 0.063 Uiso 1 calc R .
C13 C 0.8160(5) 0.3702(4) 0.3565(8) 0.053(3) Uani 1 d . .
H13 H 0.8545(5) 0.3692(4) 0.3700(8) 0.064 Uiso 1 calc R .
C14 C 0.7772(4) 0.3755(4) 0.4283(7) 0.039(3) Uani 1 d . .
H14 H 0.7891(4) 0.3790(4) 0.4908(7) 0.047 Uiso 1 calc R .
C15 C 0.7206(4) 0.3756(3) 0.4061(7) 0.030(2) Uani 1 d . .
C16 C 0.6820(4) 0.3710(3) 0.5630(7) 0.027(2) Uani 1 d . .
C17 C 0.7179(4) 0.3376(4) 0.6014(8) 0.043(3) Uani 1 d . .
H17 H 0.7424(4) 0.3218(4) 0.5616(8) 0.052 Uiso 1 calc R .
C18 C 0.7175(5) 0.3282(4) 0.6939(8) 0.054(3) Uani 1 d . .
H18 H 0.7416(5) 0.3060(4) 0.7185(8) 0.065 Uiso 1 calc R .
C19 C 0.6816(5) 0.3515(4) 0.7523(8) 0.055(3) Uani 1 d . .
H19 H 0.6816(5) 0.3459(4) 0.8172(8) 0.066 Uiso 1 calc R .
C20 C 0.6461(5) 0.3825(4) 0.7147(8) 0.047(3) Uani 1 d . .
H20 H 0.6208(5) 0.3975(4) 0.7546(8) 0.057 Uiso 1 calc R .
C21 C 0.6144(5) 0.2765(3) 0.2861(8) 0.042(3) Uani 1 d . .
H21 H 0.6322(5) 0.2797(3) 0.2277(8) 0.050 Uiso 1 calc R .
C22 C 0.6024(5) 0.2336(4) 0.3185(8) 0.055(3) Uani 1 d . .
H22 H 0.6111(5) 0.2080(4) 0.2823(8) 0.066 Uiso 1 calc R .
C23 C 0.5771(5) 0.2290(4) 0.4056(9) 0.056(3) Uani 1 d . .
H23 H 0.5695(5) 0.1999(4) 0.4294(9) 0.067 Uiso 1 calc R .
C24 C 0.5634(5) 0.2660(4) 0.4564(8) 0.045(3) Uani 1 d . .
H24 H 0.5457(5) 0.2628(4) 0.5151(8) 0.054 Uiso 1 calc R .
C25 C 0.5757(4) 0.3093(3) 0.4207(7) 0.037(3) Uani 1 d . .
C26 C 0.5210(4) 0.3555(3) 0.5262(7) 0.036(3) Uani 1 d . .
C27 C 0.4727(5) 0.3281(4) 0.5310(8) 0.046(3) Uani 1 d . .
H27 H 0.4679(5) 0.3040(4) 0.4887(8) 0.055 Uiso 1 calc R .
C28 C 0.4328(5) 0.3369(4) 0.5978(10) 0.060(4) Uani 1 d . .
H28 H 0.4009(5) 0.3183(4) 0.6019(10) 0.072 Uiso 1 calc R .
C29 C 0.4389(6) 0.3720(5) 0.6575(10) 0.064(4) Uani 1 d . .
H29 H 0.4121(6) 0.3772(5) 0.7046(10) 0.076 Uiso 1 calc R .
C30 C 0.4844(5) 0.3998(4) 0.6490(8) 0.046(3) Uani 1 d . .
H30 H 0.4872(5) 0.4251(4) 0.6888(8) 0.055 Uiso 1 calc R .
C31 C 0.5061(4) 0.3591(3) 0.1917(7) 0.036(3) Uani 1 d . .
H31 H 0.5272(4) 0.3391(3) 0.1546(7) 0.044 Uiso 1 calc R .
C32 C 0.4499(4) 0.3620(4) 0.1773(8) 0.041(3) Uani 1 d . .
H32 H 0.4327(4) 0.3447(4) 0.1300(8) 0.049 Uiso 1 calc R .
C33 C 0.4186(5) 0.3906(4) 0.2329(8) 0.045(3) Uani 1 d . .
H33 H 0.3796(5) 0.3924(4) 0.2239(8) 0.054 Uiso 1 calc R .
C34 C 0.4432(4) 0.4161(3) 0.3007(8) 0.039(3) Uani 1 d . .
H34 H 0.4217(4) 0.4354(3) 0.3390(8) 0.047 Uiso 1 calc R .
C35 C 0.5021(4) 0.4131(3) 0.3126(7) 0.029(2) Uani 1 d . .
C36 C 0.5157(4) 0.4749(3) 0.4184(7) 0.032(2) Uani 1 d . .
C37 C 0.4842(4) 0.5078(3) 0.3705(7) 0.038(3) Uani 1 d . .
H37 H 0.4698(4) 0.5017(3) 0.3104(7) 0.046 Uiso 1 calc R .
C38 C 0.4746(4) 0.5491(3) 0.4127(8) 0.046(3) Uani 1 d . .
H38 H 0.4536(4) 0.5713(3) 0.3813(8) 0.055 Uiso 1 calc R .
C39 C 0.4959(5) 0.5579(4) 0.5015(8) 0.049(3) Uani 1 d . .
H39 H 0.4890(5) 0.5859(4) 0.5308(8) 0.059 Uiso 1 calc R .
C40 C 0.5270(4) 0.5257(3) 0.5457(7) 0.038(2) Uani 1 d . .
H40 H 0.5428(4) 0.5325(3) 0.6044(7) 0.046 Uiso 1 calc R .
Cr4 Cr 0.94060(6) 0.34574(5) 0.78075(11) 0.0284(4) Uani 1 d . .
Cr5 Cr 0.96206(6) 0.37106(5) 0.89824(11) 0.0282(4) Uani 1 d . .
Cr6 Cr 0.99046(6) 0.40594(5) 1.05727(11) 0.0307(4) Uani 1 d . .
B2 B 0.9007(5) 0.3061(4) 0.5472(9) 0.041(3) Uani 1 d . .
F6 F 0.9165(2) 0.3165(2) 0.6450(4) 0.0432(15) Uani 1 d . .
F7 F 0.8461(3) 0.2958(3) 0.5494(6) 0.091(3) Uani 1 d . .
F8 F 0.9082(3) 0.3457(3) 0.4992(5) 0.082(2) Uani 1 d . .
F9 F 0.9346(4) 0.2747(3) 0.5183(6) 0.106(3) Uani 1 d . .
F10 F 1.0081(2) 0.4308(2) 1.1696(4) 0.0405(14) Uani 1 d . .
N13 N 0.8954(3) 0.4044(3) 0.7482(5) 0.032(2) Uani 1 d . .
N14 N 0.9491(3) 0.4366(3) 0.8647(5) 0.031(2) Uani 1 d . .
N15 N 1.0051(3) 0.4641(3) 0.9834(6) 0.035(2) Uani 1 d . .
N16 N 1.0124(3) 0.3724(3) 0.7178(5) 0.027(2) Uani 1 d . .
N17 N 1.0434(3) 0.3794(3) 0.8703(5) 0.028(2) Uani 1 d . .
N18 N 1.0695(3) 0.3838(3) 1.0240(5) 0.033(2) Uani 1 d . .
N19 N 0.9842(3) 0.2865(3) 0.8130(5) 0.029(2) Uani 1 d . .
N20 N 0.9807(3) 0.3128(3) 0.9630(5) 0.027(2) Uani 1 d . .
N21 N 0.9731(3) 0.3427(3) 1.1115(5) 0.033(2) Uani 1 d . .
N22 N 0.8699(3) 0.3170(3) 0.8414(6) 0.033(2) Uani 1 d . .
N23 N 0.8861(3) 0.3693(3) 0.9571(5) 0.032(2) Uani 1 d . .
N24 N 0.9065(3) 0.4230(3) 1.0685(6) 0.032(2) Uani 1 d . .
C41 C 0.8531(5) 0.4059(4) 0.6869(8) 0.049(3) Uani 1 d . .
H41 H 0.8448(5) 0.3795(4) 0.6529(8) 0.059 Uiso 1 calc R .
C42 C 0.8218(5) 0.4429(4) 0.6708(9) 0.062(4) Uani 1 d . .
H42 H 0.7920(5) 0.4423(4) 0.6277(9) 0.075 Uiso 1 calc R .
C43 C 0.8352(6) 0.4822(4) 0.7208(10) 0.067(4) Uani 1 d . .
H43 H 0.8148(6) 0.5089(4) 0.7098(10) 0.080 Uiso 1 calc R .
C44 C 0.8773(4) 0.4824(4) 0.7848(8) 0.047(3) Uani 1 d . .
H44 H 0.8857(4) 0.5089(4) 0.8186(8) 0.056 Uiso 1 calc R .
C45 C 0.9078(4) 0.4429(3) 0.7999(6) 0.030(2) Uani 1 d . .
C46 C 0.9825(4) 0.4729(3) 0.8990(7) 0.031(2) Uani 1 d . .
C47 C 0.9929(5) 0.5125(4) 0.8500(8) 0.048(3) Uani 1 d . .
H47 H 0.9751(5) 0.5187(4) 0.7925(8) 0.057 Uiso 1 calc R .
C48 C 1.0297(5) 0.5421(4) 0.8886(9) 0.063(4) Uani 1 d . .
H48 H 1.0387(5) 0.5687(4) 0.8555(9) 0.076 Uiso 1 calc R .
C49 C 1.0545(6) 0.5347(4) 0.9741(9) 0.057(3) Uani 1 d . .
H49 H 1.0791(6) 0.5560(4) 1.0007(9) 0.069 Uiso 1 calc R .
C50 C 1.0420(5) 0.4952(4) 1.0185(8) 0.045(3) Uani 1 d . .
H50 H 1.0596(5) 0.4890(4) 1.0761(8) 0.054 Uiso 1 calc R .
C51 C 1.0162(4) 0.3792(3) 0.6232(7) 0.033(2) Uani 1 d . .
H51 H 0.9856(4) 0.3723(3) 0.5842(7) 0.040 Uiso 1 calc R .
C52 C 1.0647(5) 0.3963(4) 0.5849(8) 0.045(3) Uani 1 d . .
H52 H 1.0680(5) 0.3991(4) 0.5194(8) 0.054 Uiso 1 calc R .
C53 C 1.1083(4) 0.4092(4) 0.6416(7) 0.040(3) Uani 1 d . .
H53 H 1.1409(4) 0.4218(4) 0.6155(7) 0.048 Uiso 1 calc R .
C54 C 1.1036(4) 0.4034(3) 0.7376(7) 0.037(3) Uani 1 d . .
H54 H 1.1331(4) 0.4123(3) 0.7773(7) 0.044 Uiso 1 calc R .
C55 C 1.0555(4) 0.3846(3) 0.7753(7) 0.031(2) Uani 1 d . .
C56 C 1.0843(4) 0.3721(3) 0.9358(6) 0.031(2) Uani 1 d . .
C57 C 1.1363(4) 0.3523(4) 0.9155(8) 0.043(3) Uani 1 d . .
H57 H 1.1459(4) 0.3439(4) 0.8539(8) 0.051 Uiso 1 calc R .
C58 C 1.1732(5) 0.3455(4) 0.9898(9) 0.049(3) Uani 1 d . .
H58 H 1.2086(5) 0.3327(4) 0.9782(9) 0.059 Uiso 1 calc R .
C59 C 1.1584(4) 0.3576(4) 1.0824(8) 0.043(3) Uani 1 d . .
H59 H 1.1835(4) 0.3535(4) 1.1325(8) 0.051 Uiso 1 calc R .
C60 C 1.1064(4) 0.3755(3) 1.0967(8) 0.039(3) Uani 1 d . .
H60 H 1.0952(4) 0.3823(3) 1.1583(8) 0.047 Uiso 1 calc R .
C61 C 1.0000(4) 0.2564(3) 0.7446(7) 0.033(2) Uani 1 d . .
H61 H 0.9879(4) 0.2614(3) 0.6827(7) 0.040 Uiso 1 calc R .
C62 C 1.0331(5) 0.2189(4) 0.7635(8) 0.046(3) Uani 1 d . .
H62 H 1.0435(5) 0.1985(4) 0.7160(8) 0.056 Uiso 1 calc R .
C63 C 1.0505(5) 0.2129(4) 0.8564(8) 0.052(3) Uani 1 d . .
H63 H 1.0737(5) 0.1883(4) 0.8721(8) 0.063 Uiso 1 calc R .
C64 C 1.0337(4) 0.2427(3) 0.9246(7) 0.040(3) Uani 1 d . .
H64 H 1.0461(4) 0.2385(3) 0.9866(7) 0.048 Uiso 1 calc R .
C65 C 0.9993(4) 0.2787(3) 0.9043(7) 0.026(2) Uani 1 d . .
C66 C 0.9725(4) 0.3050(3) 1.0580(7) 0.031(2) Uani 1 d . .
C67 C 0.9582(5) 0.2629(4) 1.0968(8) 0.048(3) Uani 1 d . .
H67 H 0.9558(5) 0.2368(4) 1.0592(8) 0.057 Uiso 1 calc R .
C68 C 0.9481(6) 0.2610(4) 1.1898(8) 0.065(4) Uani 1 d . .
H68 H 0.9391(6) 0.2328(4) 1.2168(8) 0.078 Uiso 1 calc R .
C69 C 0.9504(5) 0.2984(4) 1.2463(8) 0.052(3) Uani 1 d . .
H69 H 0.9435(5) 0.2964(4) 1.3111(8) 0.062 Uiso 1 calc R .
C70 C 0.9633(5) 0.3393(4) 1.2041(7) 0.042(3) Uani 1 d . .
H70 H 0.9654(5) 0.3655(4) 1.2414(7) 0.051 Uiso 1 calc R .
C71 C 0.8435(4) 0.2799(3) 0.8052(8) 0.036(2) Uani 1 d . .
H71 H 0.8560(4) 0.2679(3) 0.7479(8) 0.043 Uiso 1 calc R .
C72 C 0.7993(5) 0.2597(4) 0.8498(8) 0.044(3) Uani 1 d . .
H72 H 0.7819(5) 0.2342(4) 0.8235(8) 0.052 Uiso 1 calc R .
C73 C 0.7812(4) 0.2770(4) 0.9321(8) 0.045(3) Uani 1 d . .
H73 H 0.7505(4) 0.2636(4) 0.9626(8) 0.054 Uiso 1 calc R .
C74 C 0.8068(4) 0.3138(3) 0.9718(8) 0.041(3) Uani 1 d . .
H74 H 0.7943(4) 0.3252(3) 1.0298(8) 0.049 Uiso 1 calc R .
C75 C 0.8512(4) 0.3341(3) 0.9263(7) 0.034(2) Uani 1 d . .
C76 C 0.8659(4) 0.4010(3) 1.0160(7) 0.036(3) Uani 1 d . .
C77 C 0.8097(4) 0.4153(3) 1.0244(7) 0.038(3) Uani 1 d . .
H77 H 0.7816(4) 0.4004(3) 0.9902(7) 0.045 Uiso 1 calc R .
C78 C 0.7960(5) 0.4505(4) 1.0814(10) 0.056(3) Uani 1 d . .
H78 H 0.7583(5) 0.4593(4) 1.0862(10) 0.067 Uiso 1 calc R .
C79 C 0.8363(5) 0.4737(4) 1.1330(9) 0.053(3) Uani 1 d . .
H79 H 0.8267(5) 0.4984(4) 1.1715(9) 0.064 Uiso 1 calc R .
C80 C 0.8910(5) 0.4589(3) 1.1251(8) 0.046(3) Uani 1 d . .
H80 H 0.9188(5) 0.4740(3) 1.1598(8) 0.055 Uiso 1 calc R .
B3 B 1.2615(6) 0.3796(5) 0.7524(12) 0.063(4) Uani 1 d . .
F11 F 1.2443(4) 0.4084(4) 0.8219(8) 0.139(5) Uani 1 d . .
F12 F 1.2442(4) 0.3976(3) 0.6692(8) 0.106(3) Uani 1 d . .
F13 F 1.3169(3) 0.3751(3) 0.7521(6) 0.085(3) Uani 1 d . .
F14 F 1.2340(3) 0.3380(2) 0.7679(5) 0.064(2) Uani 1 d . .
B4 B 0.6494(6) 0.1072(5) 0.3498(10) 0.051(4) Uani 1 d . .
F15 F 0.6776(4) 0.0872(3) 0.2763(5) 0.082(2) Uani 1 d . .
F16 F 0.5955(3) 0.1180(3) 0.3300(6) 0.085(2) Uani 1 d . .
F17 F 0.6519(3) 0.0752(3) 0.4240(5) 0.083(2) Uani 1 d . .
F18 F 0.6768(4) 0.1451(3) 0.3761(8) 0.112(4) Uani 1 d . .
C81 C 0.6831(5) 0.1927(5) 0.5777(11) 0.077(4) Uani 1 d D .
H81A H 0.6908(5) 0.1623(5) 0.6023(11) 0.092 Uiso 1 calc R .
H81B H 0.6648(5) 0.1892(5) 0.5166(11) 0.092 Uiso 1 calc R .
Cl1 Cl 0.7469(2) 0.22139(14) 0.5620(4) 0.1065(15) Uani 1 d D .
Cl2 Cl 0.6372(2) 0.22085(14) 0.6548(3) 0.0868(12) Uani 1 d D .
C82A C 0.6444(10) 0.6416(10) 0.4513(17) 0.123(9) Uiso 0.80(2) d PD 1
H82A H 0.6396(10) 0.6091(10) 0.4642(17) 0.148 Uiso 0.80(2) calc PR 1
H82B H 0.6706(10) 0.6445(10) 0.3986(17) 0.148 Uiso 0.80(2) calc PR 1
Cl3A Cl 0.6734(2) 0.6672(3) 0.5490(4) 0.081(2) Uani 0.80(2) d PD 1
Cl4A Cl 0.5802(3) 0.6644(2) 0.4188(4) 0.086(2) Uani 0.80(2) d PD 1
C82B C 0.6410(37) 0.6213(19) 0.4937(81) 0.123(9) Uiso 0.20(2) d PD 2
H82C H 0.6657(37) 0.6008(19) 0.4588(81) 0.148 Uiso 0.20(2) calc PR 2
H82D H 0.6286(37) 0.6056(19) 0.5505(81) 0.148 Uiso 0.20(2) calc PR 2
Cl3B Cl 0.6787(26) 0.6696(21) 0.5257(61) 0.347(63) Uani 0.20(2) d PD 2
Cl4B Cl 0.5832(24) 0.6341(33) 0.4252(32) 0.386(61) Uani 0.20(2) d PD 2
C83A C 0.7711(10) 0.2224(12) 1.3167(16) 0.124(10) Uiso 0.69(2) d PD 1
H83A H 0.7505(10) 0.1940(12) 1.3243(16) 0.149 Uiso 0.69(2) calc PR 1
H83B H 0.7552(10) 0.2445(12) 1.3606(16) 0.149 Uiso 0.69(2) calc PR 1
Cl5A Cl 0.7609(6) 0.2417(4) 1.2055(9) 0.140(3) Uiso 0.69(2) d PD 1
Cl6A Cl 0.8413(5) 0.2130(5) 1.3471(11) 0.164(4) Uiso 0.69(2) d PD 1
C83B C 0.7784(27) 0.2408(20) 1.2955(39) 0.124(10) Uiso 0.31(2) d PD 2
H83C H 0.7516(27) 0.2398(20) 1.3475(39) 0.149 Uiso 0.31(2) calc PR 2
H83D H 0.7986(27) 0.2696(20) 1.2996(39) 0.149 Uiso 0.31(2) calc PR 2
Cl5B Cl 0.7416(13) 0.2391(10) 1.1895(19) 0.140(3) Uiso 0.31(2) d PD 2
Cl6B Cl 0.8265(12) 0.1962(11) 1.3093(24) 0.164(4) Uiso 0.31(2) d PD 2
C84A C 0.7204(12) 0.5659(11) -0.0508(30) 0.152(16) Uiso 0.582(13) d PD 1
H84A H 0.7526(12) 0.5816(11) -0.0784(30) 0.182 Uiso 0.582(13) calc PR 1
H84B H 0.7318(12) 0.5537(11) 0.0103(30) 0.182 Uiso 0.582(13) calc PR 1
Cl7A Cl 0.6643(4) 0.6049(3) -0.0350(7) 0.105(4) Uiso 0.582(13) d PD 1
Cl8A Cl 0.7002(4) 0.5220(4) -0.1233(7) 0.125(4) Uiso 0.582(13) d PD 1
C84B C 0.7321(14) 0.5342(9) -0.0936(40) 0.126(17) Uiso 0.418(13) d PD 2
H84C H 0.7609(14) 0.5415(9) -0.1403(40) 0.152 Uiso 0.418(13) calc PR 2
H84D H 0.7514(14) 0.5291(9) -0.0338(40) 0.152 Uiso 0.418(13) calc PR 2
Cl7B Cl 0.6897(7) 0.5811(5) -0.0808(12) 0.138(6) Uiso 0.418(13) d PD 2
Cl8B Cl 0.7010(7) 0.4844(6) -0.1263(11) 0.142(7) Uiso 0.418(13) d PD 2

loop_
_atom_type_symbol
_atom_type_description
_atom_type_scat_dispersion_real
_atom_type_scat_dispersion_imag
_atom_type_scat_source
C C 0.0033 0.0016 'International Tables Vol C Tables 4.2.6.8 and 6.1.1.4'
H H 0.0000 0.0000 'International Tables Vol C Tables 4.2.6.8 and 6.1.1.4'
B B 0.0013 0.0007 'International Tables Vol C Tables 4.2.6.8 and 6.1.1.4'
N N 0.0061 0.0033 'International Tables Vol C Tables 4.2.6.8 and 6.1.1.4'
F F 0.0171 0.0103 'International Tables Vol C Tables 4.2.6.8 and 6.1.1.4'
Cr Cr 0.3209 0.6236 'International Tables Vol C Tables 4.2.6.8 and 6.1.1.4'
Cl Cl 0.1484 0.1585 'International Tables Vol C Tables 4.2.6.8 and 6.1.1.4'

loop_
_geom_angle_atom_site_label_1
_geom_angle_atom_site_label_2
_geom_angle_atom_site_label_3
_geom_angle
_geom_angle_site_symmetry_1
_geom_angle_site_symmetry_3
_geom_angle_publ_flag
Cr2 Cr1 N7 91.8(2) . . ?
Cr2 Cr1 N1 90.8(2) . . ?
N7 Cr1 N1 176.5(3) . . ?
Cr2 Cr1 N4 90.6(2) . . ?
N7 Cr1 N4 92.1(3) . . ?
N1 Cr1 N4 90.1(3) . . ?
Cr2 Cr1 N10 91.1(2) . . ?
N7 Cr1 N10 87.4(3) . . ?
N1 Cr1 N10 90.3(3) . . ?
N4 Cr1 N10 178.2(3) . . ?
Cr2 Cr1 F1 179.1(2) . . ?
N7 Cr1 F1 89.0(3) . . ?
N1 Cr1 F1 88.3(3) . . ?
N4 Cr1 F1 89.2(3) . . ?
N10 Cr1 F1 89.0(3) . . ?
Cr1 Cr2 N5 97.8(2) . . ?
Cr1 Cr2 N8 97.0(2) . . ?
N5 Cr2 N8 90.1(3) . . ?
Cr1 Cr2 N2 97.0(2) . . ?
N5 Cr2 N2 87.8(3) . . ?
N8 Cr2 N2 166.0(3) . . ?
Cr1 Cr2 N11 97.0(2) . . ?
N5 Cr2 N11 165.1(3) . . ?
N8 Cr2 N11 89.5(3) . . ?
N2 Cr2 N11 89.0(3) . . ?
Cr1 Cr2 Cr3 178.74(9) . . ?
N5 Cr2 Cr3 83.2(2) . . ?
N8 Cr2 Cr3 83.7(2) . . ?
N2 Cr2 Cr3 82.3(2) . . ?
N11 Cr2 Cr3 82.0(2) . . ?
F5 Cr3 N3 93.8(3) . . ?
F5 Cr3 N6 94.3(3) . . ?
N3 Cr3 N6 89.0(3) . . ?
F5 Cr3 N12 93.2(3) . . ?
N3 Cr3 N12 88.7(3) . . ?
N6 Cr3 N12 172.2(3) . . ?
F5 Cr3 N9 94.6(3) . . ?
N3 Cr3 N9 171.5(3) . . ?
N6 Cr3 N9 90.1(3) . . ?
N12 Cr3 N9 91.1(3) . . ?
F5 Cr3 Cr2 179.2(2) . . ?
N3 Cr3 Cr2 87.0(2) . . ?
N6 Cr3 Cr2 85.6(2) . . ?
N12 Cr3 Cr2 86.9(2) . . ?
N9 Cr3 Cr2 84.6(2) . . ?
F3 B1 F2 113.9(10) . . ?
F3 B1 F4 110.1(9) . . ?
F2 B1 F4 108.9(11) . . ?
F3 B1 F1 108.9(10) . . ?
F2 B1 F1 108.2(8) . . ?
F4 B1 F1 106.5(9) . . ?
B1 F1 Cr1 169.4(7) . . ?
C5 N1 C1 117.1(9) . . ?
C5 N1 Cr1 118.8(6) . . ?
C1 N1 Cr1 123.9(7) . . ?
C5 N2 C6 122.8(8) . . ?
C5 N2 Cr2 114.0(6) . . ?
C6 N2 Cr2 123.1(7) . . ?
C6 N3 C10 118.2(10) . . ?
C6 N3 Cr3 121.7(7) . . ?
C10 N3 Cr3 120.2(7) . . ?
C15 N4 C11 118.9(8) . . ?
C15 N4 Cr1 118.6(6) . . ?
C11 N4 Cr1 122.2(6) . . ?
C16 N5 C15 122.0(8) . . ?
C16 N5 Cr2 124.0(6) . . ?
C15 N5 Cr2 113.9(6) . . ?
C20 N6 C16 119.4(9) . . ?
C20 N6 Cr3 118.7(7) . . ?
C16 N6 Cr3 121.9(6) . . ?
C25 N7 C21 118.7(9) . . ?
C25 N7 Cr1 118.6(6) . . ?
C21 N7 Cr1 122.7(7) . . ?
C26 N8 C25 121.0(8) . . ?
C26 N8 Cr2 122.9(7) . . ?
C25 N8 Cr2 114.7(6) . . ?
C26 N9 C30 117.9(9) . . ?
C26 N9 Cr3 123.9(7) . . ?
C30 N9 Cr3 118.0(8) . . ?
C31 N10 C35 119.1(8) . . ?
C31 N10 Cr1 124.2(7) . . ?
C35 N10 Cr1 116.6(6) . . ?
C36 N11 C35 121.9(8) . . ?
C36 N11 Cr2 124.1(6) . . ?
C35 N11 Cr2 113.4(6) . . ?
C40 N12 C36 118.7(8) . . ?
C40 N12 Cr3 119.9(7) . . ?
C36 N12 Cr3 120.7(6) . . ?
C2 C1 N1 124.4(10) . . ?
C1 C2 C3 118.9(10) . . ?
C4 C3 C2 119.5(10) . . ?
C3 C4 C5 118.3(10) . . ?
N1 C5 N2 112.5(8) . . ?
N1 C5 C4 121.8(9) . . ?
N2 C5 C4 125.5(9) . . ?
N3 C6 C7 121.6(10) . . ?
N3 C6 N2 116.2(9) . . ?
C7 C6 N2 122.1(11) . . ?
C8 C7 C6 118.3(11) . . ?
C7 C8 C9 120.0(11) . . ?
C10 C9 C8 118.5(11) . . ?
C9 C10 N3 123.2(11) . . ?
C12 C11 N4 121.5(10) . . ?
C11 C12 C13 120.0(10) . . ?
C12 C13 C14 119.2(10) . . ?
C13 C14 C15 118.8(9) . . ?
N4 C15 C14 121.5(9) . . ?
N4 C15 N5 112.8(8) . . ?
C14 C15 N5 125.6(9) . . ?
N6 C16 N5 115.5(8) . . ?
N6 C16 C17 118.1(9) . . ?
N5 C16 C17 126.2(9) . . ?
C18 C17 C16 121.2(11) . . ?
C17 C18 C19 119.5(11) . . ?
C20 C19 C18 119.1(11) . . ?
N6 C20 C19 122.7(10) . . ?
N7 C21 C22 121.9(11) . . ?
C21 C22 C23 118.8(11) . . ?
C24 C23 C22 120.4(11) . . ?
C23 C24 C25 119.3(11) . . ?
N7 C25 N8 112.7(8) . . ?
N7 C25 C24 120.9(10) . . ?
N8 C25 C24 126.4(10) . . ?
N9 C26 N8 113.5(8) . . ?
N9 C26 C27 119.8(10) . . ?
N8 C26 C27 126.7(10) . . ?
C28 C27 C26 119.7(11) . . ?
C29 C28 C27 120.5(12) . . ?
C28 C29 C30 119.4(12) . . ?
C29 C30 N9 122.7(12) . . ?
N10 C31 C32 122.3(10) . . ?
C31 C32 C33 119.2(10) . . ?
C34 C33 C32 120.8(10) . . ?
C33 C34 C35 118.7(9) . . ?
N11 C35 N10 114.8(8) . . ?
N11 C35 C34 124.9(9) . . ?
N10 C35 C34 120.0(9) . . ?
N11 C36 N12 114.8(8) . . ?
N11 C36 C37 125.1(9) . . ?
N12 C36 C37 119.9(8) . . ?
C38 C37 C36 119.2(9) . . ?
C37 C38 C39 120.2(10) . . ?
C40 C39 C38 119.3(10) . . ?
N12 C40 C39 122.6(10) . . ?
Cr5 Cr4 N22 90.8(2) . . ?
Cr5 Cr4 N19 90.1(2) . . ?
N22 Cr4 N19 88.4(3) . . ?
Cr5 Cr4 N16 90.5(2) . . ?
N22 Cr4 N16 178.0(3) . . ?
N19 Cr4 N16 90.0(3) . . ?
Cr5 Cr4 N13 90.5(2) . . ?
N22 Cr4 N13 90.6(3) . . ?
N19 Cr4 N13 178.8(3) . . ?
N16 Cr4 N13 91.0(3) . . ?
Cr5 Cr4 F6 179.6(2) . . ?
N22 Cr4 F6 89.6(3) . . ?
N19 Cr4 F6 89.7(3) . . ?
N16 Cr4 F6 89.1(3) . . ?
N13 Cr4 F6 89.7(3) . . ?
Cr4 Cr5 N17 97.8(2) . . ?
Cr4 Cr5 N23 96.5(2) . . ?
N17 Cr5 N23 165.7(3) . . ?
Cr4 Cr5 N20 97.4(2) . . ?
N17 Cr5 N20 89.0(3) . . ?
N23 Cr5 N20 89.2(3) . . ?
Cr4 Cr5 N14 97.3(2) . . ?
N17 Cr5 N14 89.1(3) . . ?
N23 Cr5 N14 89.1(3) . . ?
N20 Cr5 N14 165.4(3) . . ?
Cr4 Cr5 Cr6 179.48(9) . . ?
N17 Cr5 Cr6 82.6(2) . . ?
N23 Cr5 Cr6 83.2(2) . . ?
N20 Cr5 Cr6 83.0(2) . . ?
N14 Cr5 Cr6 82.3(2) . . ?
F10 Cr6 N15 94.3(3) . . ?
F10 Cr6 N18 96.8(3) . . ?
N15 Cr6 N18 89.5(3) . . ?
F10 Cr6 N21 94.7(3) . . ?
N15 Cr6 N21 171.0(3) . . ?
N18 Cr6 N21 89.1(3) . . ?
F10 Cr6 N24 93.4(3) . . ?
N15 Cr6 N24 90.1(3) . . ?
N18 Cr6 N24 169.8(3) . . ?
N21 Cr6 N24 89.8(3) . . ?
F10 Cr6 Cr5 178.2(2) . . ?
N15 Cr6 Cr5 85.8(2) . . ?
N18 Cr6 Cr5 84.9(2) . . ?
N21 Cr6 Cr5 85.2(2) . . ?
N24 Cr6 Cr5 84.9(2) . . ?
F9 B2 F7 117.1(11) . . ?
F9 B2 F8 111.7(12) . . ?
F7 B2 F8 109.4(10) . . ?
F9 B2 F6 106.8(9) . . ?
F7 B2 F6 105.9(10) . . ?
F8 B2 F6 105.1(9) . . ?
B2 F6 Cr4 168.8(6) . . ?
C41 N13 C45 118.6(9) . . ?
C41 N13 Cr4 124.3(7) . . ?
C45 N13 Cr4 116.8(6) . . ?
C45 N14 C46 122.4(8) . . ?
C45 N14 Cr5 113.8(6) . . ?
C46 N14 Cr5 123.6(6) . . ?
C46 N15 C50 117.2(9) . . ?
C46 N15 Cr6 123.6(6) . . ?
C50 N15 Cr6 119.1(7) . . ?
C55 N16 C51 120.2(8) . . ?
C55 N16 Cr4 117.5(6) . . ?
C51 N16 Cr4 122.3(6) . . ?
C56 N17 C55 122.1(8) . . ?
C56 N17 Cr5 122.6(6) . . ?
C55 N17 Cr5 114.2(6) . . ?
C56 N18 C60 119.0(9) . . ?
C56 N18 Cr6 122.5(6) . . ?
C60 N18 Cr6 118.0(7) . . ?
C61 N19 C65 119.6(8) . . ?
C61 N19 Cr4 121.6(6) . . ?
C65 N19 Cr4 118.8(6) . . ?
C65 N20 C66 121.0(8) . . ?
C65 N20 Cr5 114.7(6) . . ?
C66 N20 Cr5 124.1(6) . . ?
C70 N21 C66 119.5(8) . . ?
C70 N21 Cr6 118.1(7) . . ?
C66 N21 Cr6 122.4(6) . . ?
C71 N22 C75 118.3(9) . . ?
C71 N22 Cr4 123.1(7) . . ?
C75 N22 Cr4 118.5(6) . . ?
C76 N23 C75 119.8(9) . . ?
C76 N23 Cr5 124.6(7) . . ?
C75 N23 Cr5 115.3(6) . . ?
C80 N24 C76 119.1(9) . . ?
C80 N24 Cr6 119.4(7) . . ?
C76 N24 Cr6 121.4(6) . . ?
N13 C41 C42 124.2(11) . . ?
C41 C42 C43 117.3(10) . . ?
C44 C43 C42 121.1(11) . . ?
C43 C44 C45 119.2(10) . . ?
N14 C45 N13 113.6(8) . . ?
N14 C45 C44 126.7(9) . . ?
N13 C45 C44 119.6(9) . . ?
N15 C46 C47 122.8(9) . . ?
N15 C46 N14 112.9(8) . . ?
C47 C46 N14 124.2(9) . . ?
C48 C47 C46 117.0(11) . . ?
C47 C48 C49 122.6(11) . . ?
C50 C49 C48 117.1(11) . . ?
C49 C50 N15 123.2(11) . . ?
N16 C51 C52 120.1(9) . . ?
C53 C52 C51 120.5(10) . . ?
C52 C53 C54 119.1(10) . . ?
C53 C54 C55 120.0(10) . . ?
N16 C55 C54 120.0(9) . . ?
N16 C55 N17 113.4(8) . . ?
C54 C55 N17 126.5(9) . . ?
N18 C56 N17 114.1(8) . . ?
N18 C56 C57 122.0(9) . . ?
N17 C56 C57 123.9(9) . . ?
C58 C57 C56 117.7(10) . . ?
C57 C58 C59 121.0(10) . . ?
C60 C59 C58 117.8(9) . . ?
C59 C60 N18 122.5(10) . . ?
N19 C61 C62 122.4(9) . . ?
C61 C62 C63 117.0(10) . . ?
C64 C63 C62 120.3(10) . . ?
C63 C64 C65 121.4(10) . . ?
C64 C65 N19 119.2(8) . . ?
C64 C65 N20 128.9(9) . . ?
N19 C65 N20 111.5(7) . . ?
N21 C66 N20 114.5(8) . . ?
N21 C66 C67 120.6(9) . . ?
N20 C66 C67 124.5(9) . . ?
C68 C67 C66 118.1(11) . . ?
C67 C68 C69 122.4(11) . . ?
C68 C69 C70 117.2(11) . . ?
N21 C70 C69 122.1(10) . . ?
N22 C71 C72 122.0(10) . . ?
C73 C72 C71 119.1(10) . . ?
C72 C73 C74 121.0(10) . . ?
C73 C74 C75 119.6(10) . . ?
C74 C75 N22 120.0(9) . . ?
C74 C75 N23 129.2(10) . . ?
N22 C75 N23 110.6(8) . . ?
N23 C76 N24 114.3(9) . . ?
N23 C76 C77 127.0(10) . . ?
N24 C76 C77 118.7(9) . . ?
C78 C77 C76 120.5(10) . . ?
C77 C78 C79 121.8(10) . . ?
C80 C79 C78 117.0(11) . . ?
C79 C80 N24 122.9(11) . . ?
F13 B3 F12 109.8(12) . . ?
F13 B3 F11 111.4(13) . . ?
F12 B3 F11 107.2(14) . . ?
F13 B3 F14 112.2(13) . . ?
F12 B3 F14 109.5(12) . . ?
F11 B3 F14 106.6(11) . . ?
F18 B4 F16 108.9(12) . . ?
F18 B4 F15 109.3(12) . . ?
F16 B4 F15 113.9(11) . . ?
F18 B4 F17 108.9(11) . . ?
F16 B4 F17 110.6(12) . . ?
F15 B4 F17 105.1(10) . . ?
Cl1 C81 Cl2 113.1(7) . . ?
Cl3A C82A Cl4A 113.5(13) . . ?
Cl4B C82B Cl3B 112.4(23) . . ?
Cl5A C83A Cl6A 114.9(14) . . ?
Cl5B C83B Cl6B 113.9(20) . . ?
Cl8A C84A Cl7A 110.6(15) . . ?
Cl8B C84B Cl7B 117.6(20) . . ?

loop_
_geom_bond_atom_site_label_1
_geom_bond_atom_site_label_2
_geom_bond_distance
_geom_bond_site_symmetry_2
_geom_bond_publ_flag
Cr1 Cr2 1.900(2) . ?
Cr1 N7 2.052(8) . ?
Cr1 N1 2.064(8) . ?
Cr1 N4 2.073(8) . ?
Cr1 N10 2.083(8) . ?
Cr1 F1 2.205(6) . ?
Cr2 N5 1.997(8) . ?
Cr2 N8 2.002(8) . ?
Cr2 N2 2.015(8) . ?
Cr2 N11 2.026(8) . ?
Cr2 Cr3 2.595(2) . ?
Cr3 F5 1.821(6) . ?
Cr3 N3 2.038(9) . ?
Cr3 N6 2.049(8) . ?
Cr3 N12 2.050(8) . ?
Cr3 N9 2.052(8) . ?
B1 F3 1.331(14) . ?
B1 F2 1.353(14) . ?
B1 F4 1.376(14) . ?
B1 F1 1.441(14) . ?
N1 C5 1.360(12) . ?
N1 C1 1.361(13) . ?
N2 C5 1.388(13) . ?
N2 C6 1.406(13) . ?
N3 C6 1.337(14) . ?
N3 C10 1.376(13) . ?
N4 C15 1.358(12) . ?
N4 C11 1.365(12) . ?
N5 C16 1.377(13) . ?
N5 C15 1.391(12) . ?
N6 C20 1.353(13) . ?
N6 C16 1.368(12) . ?
N7 C25 1.358(13) . ?
N7 C21 1.361(13) . ?
N8 C26 1.374(13) . ?
N8 C25 1.396(13) . ?
N9 C26 1.372(13) . ?
N9 C30 1.373(13) . ?
N10 C31 1.354(12) . ?
N10 C35 1.369(12) . ?
N11 C36 1.365(12) . ?
N11 C35 1.365(12) . ?
N12 C40 1.357(13) . ?
N12 C36 1.394(12) . ?
C1 C2 1.330(14) . ?
C2 C3 1.40(2) . ?
C3 C4 1.38(2) . ?
C4 C5 1.402(13) . ?
C6 C7 1.399(15) . ?
C7 C8 1.380(15) . ?
C8 C9 1.39(2) . ?
C9 C10 1.34(2) . ?
C11 C12 1.363(15) . ?
C12 C13 1.38(2) . ?
C13 C14 1.388(15) . ?
C14 C15 1.389(13) . ?
C16 C17 1.416(14) . ?
C17 C18 1.347(15) . ?
C18 C19 1.38(2) . ?
C19 C20 1.36(2) . ?
C21 C22 1.38(2) . ?
C22 C23 1.39(2) . ?
C23 C24 1.35(2) . ?
C24 C25 1.406(14) . ?
C26 C27 1.408(15) . ?
C27 C28 1.37(2) . ?
C28 C29 1.35(2) . ?
C29 C30 1.37(2) . ?
C31 C32 1.360(14) . ?
C32 C33 1.38(2) . ?
C33 C34 1.359(14) . ?
C34 C35 1.419(13) . ?
C36 C37 1.404(13) . ?
C37 C38 1.377(15) . ?
C38 C39 1.388(15) . ?
C39 C40 1.359(14) . ?
Cr4 Cr5 1.903(2) . ?
Cr4 N22 2.078(8) . ?
Cr4 N19 2.085(8) . ?
Cr4 N16 2.088(8) . ?
Cr4 N13 2.090(8) . ?
Cr4 F6 2.193(6) . ?
Cr5 N17 1.997(7) . ?
Cr5 N23 1.999(8) . ?
Cr5 N20 2.000(8) . ?
Cr5 N14 2.015(8) . ?
Cr5 Cr6 2.579(2) . ?
Cr6 F10 1.810(5) . ?
Cr6 N15 2.043(9) . ?
Cr6 N18 2.052(8) . ?
Cr6 N21 2.061(8) . ?
Cr6 N24 2.073(8) . ?
B2 F9 1.297(14) . ?
B2 F7 1.338(14) . ?
B2 F8 1.368(15) . ?
B2 F6 1.476(14) . ?
N13 C41 1.336(13) . ?
N13 C45 1.386(12) . ?
N14 C45 1.364(12) . ?
N14 C46 1.421(12) . ?
N15 C46 1.343(12) . ?
N15 C50 1.367(13) . ?
N16 C55 1.365(12) . ?
N16 C51 1.366(12) . ?
N17 C56 1.368(12) . ?
N17 C55 1.392(12) . ?
N18 C56 1.350(12) . ?
N18 C60 1.382(12) . ?
N19 C61 1.370(12) . ?
N19 C65 1.370(12) . ?
N20 C65 1.383(11) . ?
N20 C66 1.385(12) . ?
N21 C70 1.343(12) . ?
N21 C66 1.347(12) . ?
N22 C71 1.363(12) . ?
N22 C75 1.384(13) . ?
N23 C76 1.347(13) . ?
N23 C75 1.400(12) . ?
N24 C80 1.382(13) . ?
N24 C76 1.386(13) . ?
C41 C42 1.34(2) . ?
C42 C43 1.40(2) . ?
C43 C44 1.36(2) . ?
C44 C45 1.390(14) . ?
C46 C47 1.385(14) . ?
C47 C48 1.36(2) . ?
C48 C49 1.37(2) . ?
C49 C50 1.36(2) . ?
C51 C52 1.375(14) . ?
C52 C53 1.37(2) . ?
C53 C54 1.383(15) . ?
C54 C55 1.383(13) . ?
C56 C57 1.404(14) . ?
C57 C58 1.392(15) . ?
C58 C59 1.41(2) . ?
C59 C60 1.364(14) . ?
C61 C62 1.386(14) . ?
C62 C63 1.40(2) . ?
C63 C64 1.370(15) . ?
C64 C65 1.371(13) . ?
C66 C67 1.402(14) . ?
C67 C68 1.35(2) . ?
C68 C69 1.37(2) . ?
C69 C70 1.381(15) . ?
C71 C72 1.367(14) . ?
C72 C73 1.35(2) . ?
C73 C74 1.367(15) . ?
C74 C75 1.379(14) . ?
C76 C77 1.411(14) . ?
C77 C78 1.36(2) . ?
C78 C79 1.39(2) . ?
C79 C80 1.38(2) . ?
B3 F13 1.33(2) . ?
B3 F12 1.36(2) . ?
B3 F11 1.37(2) . ?
B3 F14 1.41(2) . ?
B4 F18 1.35(2) . ?
B4 F16 1.35(2) . ?
B4 F15 1.38(2) . ?
B4 F17 1.42(2) . ?
C81 Cl1 1.755(13) . ?
C81 Cl2 1.761(13) . ?
C82A Cl3A 1.73(2) . ?
C82A Cl4A 1.74(2) . ?
C82B Cl4B 1.73(3) . ?
C82B Cl3B 1.74(3) . ?
C83A Cl5A 1.70(2) . ?
C83A Cl6A 1.75(2) . ?
C83B Cl5B 1.75(3) . ?
C83B Cl6B 1.75(3) . ?
C84A Cl8A 1.73(2) . ?
C84A Cl7A 1.78(2) . ?
C84B Cl8B 1.71(2) . ?
C84B Cl7B 1.72(2) . ?

loop_
_geom_torsion_atom_site_label_1
_geom_torsion_atom_site_label_2
_geom_torsion_atom_site_label_3
_geom_torsion_atom_site_label_4
_geom_torsion
_geom_torsion_site_symmetry_1
_geom_torsion_site_symmetry_2
_geom_torsion_site_symmetry_3
_geom_torsion_site_symmetry_4
_geom_torsion_publ_flag
N1 Cr1 Cr3 N3 -40.2(3) . . . . ?
N4 Cr1 Cr3 N6 -39.3(3) . . . . ?
N7 Cr1 Cr3 N9 -37.6(3) . . . . ?
N10 Cr1 Cr3 N12 -41.6(3) . . . . ?
N13 Cr4 Cr6 N15 -43.8(3) . . . . ?
N16 Cr4 Cr6 N18 -42.6(3) . . . . ?
N19 Cr4 Cr6 N21 -42.0(3) . . . . ?
N22 Cr4 Cr6 N24 -43.8(3) . . . . ?
